data_7049081
loop_
_publ_author_name
'Bulatov, Evgeny'
'Haukka, Matti'

_publ_section_title
;
 Non-conventional synthesis and photophysical studies of platinum(ii)
 complexes with methylene bridged 2,2'-dipyridylamine derivatives.
;
_journal_issue 10
_journal_name_full 'Dalton transactions (Cambridge, England : 2003)'
_journal_page_first 3369
_journal_page_last 3379
_journal_paper_doi 10.1039/c8dt03912g
_journal_volume 48
_journal_year 2019
_chemical_formula_moiety 'C17 H14 I N3'
_chemical_formula_sum 'C17 H14 I N3'
_chemical_formula_weight 387.21
_chemical_name_systematic 2-iodobenzyldi(2-pyridyl)amine
_space_group_crystal_system monoclinic
_space_group_IT_number 14
_space_group_name_Hall '-P 2yn'
_space_group_name_H-M_alt 'P 1 21/n 1'
_symmetry_space_group_name_Hall '-P 2yn'
_symmetry_space_group_name_H-M 'P 1 21/n 1'
_atom_sites_solution_hydrogens geom
_audit_creation_date 2018-06-13
_audit_creation_method
;
Olex2 1.2
(compiled 2015.09.30 svn.r3233 for OlexSys, GUI svn.r5103)
;
_audit_update_record
;
2018-09-21 deposited with the CCDC.
2019-02-12 downloaded from the CCDC.
;
_cell_angle_alpha 90
_cell_angle_beta 115.434(2)
_cell_angle_gamma 90
_cell_formula_units_Z 4
_cell_length_a 10.1702(3)
_cell_length_b 15.1631(7)
_cell_length_c 10.8990(4)
_cell_measurement_reflns_used 4277
_cell_measurement_temperature 170
_cell_measurement_theta_max 30.3
_cell_measurement_theta_min 1.00
_cell_volume 1517.86(10)
_computing_cell_refinement 'Denzo/Scalepack (Otwinowski & Minor, 1997)'
_computing_data_collection 'Collect (Bruker AXS BV, 1997-2008)'
_computing_data_reduction 'Denzo/Scalepack (Otwinowski & Minor, 1997)'
_computing_molecular_graphics 'Olex2 (Dolomanov et al., 2009)'
_computing_publication_material 'Olex2 (Dolomanov et al., 2009)'
_computing_structure_refinement 'ShelXL (Sheldrick, 2015)'
_computing_structure_solution 'ShelXS (Sheldrick, 2008)'
_diffrn_ambient_temperature 170
_diffrn_detector_area_resol_mean 16
_diffrn_measured_fraction_theta_full 0.998
_diffrn_measured_fraction_theta_max 0.991
_diffrn_measurement_device '\k-geometry diffractometer'
_diffrn_measurement_device_type 'Bruker KAPPA APEX II CCD'
_diffrn_measurement_method '\f scans and \w scans with \k offset'
_diffrn_radiation_monochromator 'horizontally mounted graphite crystal'
_diffrn_radiation_type MoK\a
_diffrn_radiation_wavelength 0.71073
_diffrn_reflns_av_R_equivalents 0.0316
_diffrn_reflns_av_unetI/netI 0.0322
_diffrn_reflns_Laue_measured_fraction_full 0.998
_diffrn_reflns_Laue_measured_fraction_max 0.991
_diffrn_reflns_limit_h_max 14
_diffrn_reflns_limit_h_min -14
_diffrn_reflns_limit_k_max 21
_diffrn_reflns_limit_k_min -21
_diffrn_reflns_limit_l_max 12
_diffrn_reflns_limit_l_min -15
_diffrn_reflns_number 16275
_diffrn_reflns_point_group_measured_fraction_full 0.998
_diffrn_reflns_point_group_measured_fraction_max 0.991
_diffrn_reflns_theta_full 26.000
_diffrn_reflns_theta_max 30.084
_diffrn_reflns_theta_min 2.467
_diffrn_source 'sealed tube'
_exptl_absorpt_coefficient_mu 2.106
_exptl_absorpt_correction_T_max 0.7460
_exptl_absorpt_correction_T_min 0.6312
_exptl_absorpt_correction_type multi-scan
_exptl_absorpt_process_details
;
SADABS-2012/1 (Bruker,2012) was used for absorption correction.
wR2(int) was 0.0782 before and 0.0669 after correction.
The Ratio of minimum to maximum transmission is 0.8461.
The \l/2 correction factor is 0.0015.
;
_exptl_crystal_colour colourless
_exptl_crystal_colour_primary colourless
_exptl_crystal_density_diffrn 1.694
_exptl_crystal_description needle
_exptl_crystal_F_000 760
_exptl_crystal_size_max 0.596
_exptl_crystal_size_mid 0.041
_exptl_crystal_size_min 0.04
_refine_diff_density_max 1.071
_refine_diff_density_min -0.802
_refine_diff_density_rms 0.120
_refine_ls_extinction_method none
_refine_ls_goodness_of_fit_ref 1.115
_refine_ls_hydrogen_treatment constr
_refine_ls_matrix_type full
_refine_ls_number_parameters 190
_refine_ls_number_reflns 4418
_refine_ls_number_restraints 0
_refine_ls_restrained_S_all 1.115
_refine_ls_R_factor_all 0.0469
_refine_ls_R_factor_gt 0.0369
_refine_ls_shift/su_max 0.000
_refine_ls_shift/su_mean 0.000
_refine_ls_structure_factor_coef Fsqd
_refine_ls_weighting_details 'w=1/[\s^2^(Fo^2^)+(0.0209P)^2^+4.3464P] where P=(Fo^2^+2Fc^2^)/3'
_refine_ls_weighting_scheme calc
_refine_ls_wR_factor_gt 0.0783
_refine_ls_wR_factor_ref 0.0835
_reflns_Friedel_coverage 0.000
_reflns_number_gt 3781
_reflns_number_total 4418
_reflns_threshold_expression 'I > 2\s(I)'
_cod_data_source_file c8dt03912g2.cif
_cod_data_source_block eb109_dsad
_cod_depositor_comments 'Adding full bibliography for 7049077--7049089.cif.'
_cod_database_code 7049081
_shelx_space_group_comment
;
The symmetry employed for this shelxl refinement is uniquely defined
by the following loop, which should always be used as a source of
symmetry information in preference to the above space-group names.
They are only intended as comments.
;
_shelx_estimated_absorpt_t_max 0.920
_shelx_estimated_absorpt_t_min 0.367
_olex2_refinement_description
;
1. Fixed Uiso
 At 1.2 times of:
  All C(H) groups, All C(H,H) groups
2.a Secondary CH2 refined with riding coordinates:
 C11(H11A,H11B)
2.b Aromatic/amide H refined with riding coordinates:
 C2(H2), C3(H3), C4(H4), C5(H5), C7(H7), C8(H8), C9(H9), C10(H10), C14(H14),
 C15(H15), C16(H16), C17(H17)
;
_shelx_shelxl_version_number 2014/7
_olex2_submission_special_instructions 'No special instructions were received'

loop_
_space_group_symop_operation_xyz
'x, y, z'
'-x+1/2, y+1/2, -z+1/2'
'-x, -y, -z'
'x-1/2, -y-1/2, z-1/2'

loop_
_atom_site_label
_atom_site_type_symbol
_atom_site_fract_x
_atom_site_fract_y
_atom_site_fract_z
_atom_site_U_iso_or_equiv
_atom_site_adp_type
_atom_site_occupancy
_atom_site_site_symmetry_order
_atom_site_calc_flag
_atom_site_refinement_flags_posn
I1 I 0.25187(2) 0.02373(2) 0.49433(2) 0.02074(7) Uani 1 1 d .
N1 N 0.6457(3) -0.05826(19) 0.9789(3) 0.0202(5) Uani 1 1 d .
N2 N 0.6674(3) -0.20804(19) 0.6168(3) 0.0215(5) Uani 1 1 d .
N3 N 0.6611(3) -0.13207(17) 0.7996(2) 0.0182(5) Uani 1 1 d .
C1 C 0.7326(3) -0.09698(19) 0.9309(3) 0.0168(5) Uani 1 1 d .
C2 C 0.8840(3) -0.0978(2) 1.0024(3) 0.0207(6) Uani 1 1 d .
H2 H 0.9429 -0.1252 0.9653 0.025 Uiso 1 1 calc R
C3 C 0.9463(4) -0.0576(2) 1.1289(3) 0.0244(6) Uani 1 1 d .
H3 H 1.0490 -0.0576 1.1803 0.029 Uiso 1 1 calc R
C4 C 0.8577(4) -0.0175(2) 1.1797(3) 0.0255(7) Uani 1 1 d .
H4 H 0.8979 0.0104 1.2661 0.031 Uiso 1 1 calc R
C5 C 0.7091(4) -0.0193(2) 1.1009(3) 0.0227(6) Uani 1 1 d .
H5 H 0.6482 0.0087 1.1352 0.027 Uiso 1 1 calc R
C6 C 0.7151(3) -0.2027(2) 0.7522(3) 0.0163(5) Uani 1 1 d .
C7 C 0.8087(3) -0.2665(2) 0.8402(3) 0.0193(6) Uani 1 1 d .
H7 H 0.8386 -0.2627 0.9355 0.023 Uiso 1 1 calc R
C8 C 0.8561(4) -0.3345(2) 0.7860(3) 0.0239(6) Uani 1 1 d .
H8 H 0.9208 -0.3776 0.8439 0.029 Uiso 1 1 calc R
C9 C 0.8088(4) -0.3399(2) 0.6454(3) 0.0235(6) Uani 1 1 d .
H9 H 0.8410 -0.3859 0.6056 0.028 Uiso 1 1 calc R
C10 C 0.7134(4) -0.2759(2) 0.5667(3) 0.0230(6) Uani 1 1 d .
H10 H 0.6782 -0.2802 0.4708 0.028 Uiso 1 1 calc R
C11 C 0.5291(3) -0.0872(2) 0.7048(3) 0.0179(5) Uani 1 1 d .
H11A H 0.5351 -0.0796 0.6171 0.021 Uiso 1 1 calc R
H11B H 0.5265 -0.0276 0.7409 0.021 Uiso 1 1 calc R
C12 C 0.3880(3) -0.13393(19) 0.6785(3) 0.0156(5) Uani 1 1 d .
C13 C 0.2551(3) -0.0996(2) 0.5857(3) 0.0186(6) Uani 1 1 d .
C14 C 0.1247(4) -0.1429(2) 0.5550(4) 0.0263(7) Uani 1 1 d .
H14 H 0.0363 -0.1196 0.4881 0.032 Uiso 1 1 calc R
C15 C 0.1235(3) -0.2251(2) 0.6261(3) 0.0214(6) Uani 1 1 d .
H15 H 0.0355 -0.2545 0.6110 0.026 Uiso 1 1 calc R
C16 C 0.2544(4) -0.2562(2) 0.7138(4) 0.0308(8) Uani 1 1 d .
H16 H 0.2575 -0.3105 0.7586 0.037 Uiso 1 1 calc R
C17 C 0.3854(4) -0.2132(2) 0.7424(3) 0.0233(6) Uani 1 1 d .
H17 H 0.4741 -0.2381 0.8062 0.028 Uiso 1 1 calc R

loop_
_atom_site_aniso_label
_atom_site_aniso_U_11
_atom_site_aniso_U_22
_atom_site_aniso_U_33
_atom_site_aniso_U_23
_atom_site_aniso_U_13
_atom_site_aniso_U_12
I1 0.01805(11) 0.02239(10) 0.01932(10) 0.00282(8) 0.00569(8) 0.00510(8)
N1 0.0208(13) 0.0209(13) 0.0178(11) -0.0011(10) 0.0073(10) 0.0039(10)
N2 0.0233(14) 0.0232(13) 0.0153(11) -0.0005(10) 0.0057(10) 0.0022(11)
N3 0.0168(13) 0.0191(12) 0.0141(11) 0.0000(9) 0.0022(9) 0.0047(9)
C1 0.0190(15) 0.0143(13) 0.0169(13) 0.0005(10) 0.0075(11) 0.0017(10)
C2 0.0203(15) 0.0221(15) 0.0209(14) -0.0023(11) 0.0098(12) 0.0012(12)
C3 0.0176(15) 0.0291(17) 0.0235(15) -0.0049(13) 0.0060(12) -0.0017(13)
C4 0.0279(18) 0.0274(17) 0.0189(14) -0.0075(12) 0.0078(13) -0.0033(13)
C5 0.0281(17) 0.0205(15) 0.0218(14) -0.0009(12) 0.0128(13) 0.0035(12)
C6 0.0137(13) 0.0175(13) 0.0164(12) -0.0015(10) 0.0055(11) 0.0005(10)
C7 0.0223(16) 0.0167(14) 0.0176(13) 0.0029(11) 0.0072(12) 0.0017(11)
C8 0.0249(17) 0.0167(14) 0.0276(16) 0.0022(12) 0.0087(13) 0.0054(12)
C9 0.0264(17) 0.0193(15) 0.0278(15) -0.0054(12) 0.0145(13) -0.0012(12)
C10 0.0302(18) 0.0213(15) 0.0186(13) -0.0039(11) 0.0115(13) -0.0035(13)
C11 0.0164(14) 0.0166(13) 0.0186(13) 0.0035(10) 0.0056(11) 0.0030(11)
C12 0.0172(14) 0.0156(13) 0.0149(12) -0.0036(10) 0.0078(11) -0.0013(10)
C13 0.0178(14) 0.0207(14) 0.0172(13) -0.0039(11) 0.0074(11) 0.0032(11)
C14 0.0168(16) 0.0304(18) 0.0295(16) -0.0089(14) 0.0079(13) -0.0039(13)
C15 0.0082(13) 0.0192(14) 0.0350(17) -0.0167(13) 0.0075(12) -0.0074(10)
C16 0.041(2) 0.0213(16) 0.0392(19) -0.0022(14) 0.0262(18) -0.0057(14)
C17 0.0271(17) 0.0198(15) 0.0244(15) 0.0016(12) 0.0125(13) 0.0020(12)

loop_
_atom_type_symbol
_atom_type_description
_atom_type_scat_dispersion_real
_atom_type_scat_dispersion_imag
_atom_type_scat_source
C C 0.0033 0.0016 'International Tables Vol C Tables 4.2.6.8 and 6.1.1.4'
H H 0.0000 0.0000 'International Tables Vol C Tables 4.2.6.8 and 6.1.1.4'
I I -0.4742 1.8119 'International Tables Vol C Tables 4.2.6.8 and 6.1.1.4'
N N 0.0061 0.0033 'International Tables Vol C Tables 4.2.6.8 and 6.1.1.4'

loop_
_geom_angle_atom_site_label_1
_geom_angle_atom_site_label_2
_geom_angle_atom_site_label_3
_geom_angle
C1 N1 C5 117.6(3)
C10 N2 C6 118.0(3)
C1 N3 C11 117.4(2)
C6 N3 C1 123.6(2)
C6 N3 C11 118.8(2)
N1 C1 N3 115.2(3)
N1 C1 C2 122.7(3)
C2 C1 N3 122.0(3)
C1 C2 H2 120.8
C3 C2 C1 118.3(3)
C3 C2 H2 120.8
C2 C3 H3 120.2
C4 C3 C2 119.5(3)
C4 C3 H3 120.2
C3 C4 H4 121.0
C5 C4 C3 118.0(3)
C5 C4 H4 121.0
N1 C5 C4 123.8(3)
N1 C5 H5 118.1
C4 C5 H5 118.1
N2 C6 N3 115.9(3)
N2 C6 C7 121.9(3)
N3 C6 C7 122.2(3)
C6 C7 H7 120.6
C8 C7 C6 118.8(3)
C8 C7 H7 120.6
C7 C8 H8 120.1
C7 C8 C9 119.8(3)
C9 C8 H8 120.1
C8 C9 H9 121.4
C10 C9 C8 117.3(3)
C10 C9 H9 121.4
N2 C10 C9 124.2(3)
N2 C10 H10 117.9
C9 C10 H10 117.9
N3 C11 H11A 108.5
N3 C11 H11B 108.5
N3 C11 C12 115.1(2)
H11A C11 H11B 107.5
C12 C11 H11A 108.5
C12 C11 H11B 108.5
C13 C12 C11 120.5(3)
C17 C12 C11 121.9(3)
C17 C12 C13 117.6(3)
C12 C13 I1 119.1(2)
C14 C13 I1 119.1(2)
C14 C13 C12 121.8(3)
C13 C14 H14 120.1
C13 C14 C15 119.9(3)
C15 C14 H14 120.1
C14 C15 H15 121.9
C16 C15 C14 116.2(3)
C16 C15 H15 121.9
C15 C16 H16 118.2
C15 C16 C17 123.5(3)
C17 C16 H16 118.2
C12 C17 H17 119.6
C16 C17 C12 120.9(3)
C16 C17 H17 119.6

loop_
_geom_bond_atom_site_label_1
_geom_bond_atom_site_label_2
_geom_bond_distance
I1 C13 2.112(3)
N1 C1 1.340(4)
N1 C5 1.340(4)
N2 C6 1.343(4)
N2 C10 1.340(4)
N3 C1 1.402(4)
N3 C6 1.400(4)
N3 C11 1.463(4)
C1 C2 1.396(4)
C2 H2 0.9500
C2 C3 1.386(4)
C3 H3 0.9500
C3 C4 1.385(5)
C4 H4 0.9500
C4 C5 1.381(5)
C5 H5 0.9500
C6 C7 1.406(4)
C7 H7 0.9500
C7 C8 1.374(4)
C8 H8 0.9500
C8 C9 1.398(5)
C9 H9 0.9500
C9 C10 1.380(5)
C10 H10 0.9500
C11 H11A 0.9900
C11 H11B 0.9900
C11 C12 1.513(4)
C12 C13 1.395(4)
C12 C17 1.394(4)
C13 C14 1.386(4)
C14 H14 0.9500
C14 C15 1.470(5)
C15 H15 0.9500
C15 C16 1.347(5)
C16 H16 0.9500
C16 C17 1.393(5)
C17 H17 0.9500

loop_
_geom_torsion_atom_site_label_1
_geom_torsion_atom_site_label_2
_geom_torsion_atom_site_label_3
_geom_torsion_atom_site_label_4
_geom_torsion
I1 C13 C14 C15 -174.9(2)
N1 C1 C2 C3 0.7(5)
N2 C6 C7 C8 2.2(5)
N3 C1 C2 C3 176.7(3)
N3 C6 C7 C8 179.4(3)
N3 C11 C12 C13 -177.3(3)
N3 C11 C12 C17 1.1(4)
C1 N1 C5 C4 -0.5(5)
C1 N3 C6 N2 -156.4(3)
C1 N3 C6 C7 26.2(4)
C1 N3 C11 C12 -105.1(3)
C1 C2 C3 C4 -0.6(5)
C2 C3 C4 C5 0.0(5)
C3 C4 C5 N1 0.6(5)
C5 N1 C1 N3 -176.4(3)
C5 N1 C1 C2 -0.2(5)
C6 N2 C10 C9 -1.2(5)
C6 N3 C1 N1 -153.2(3)
C6 N3 C1 C2 30.6(4)
C6 N3 C11 C12 79.6(3)
C6 C7 C8 C9 -1.2(5)
C7 C8 C9 C10 -0.8(5)
C8 C9 C10 N2 2.1(5)
C10 N2 C6 N3 -178.4(3)
C10 N2 C6 C7 -1.0(5)
C11 N3 C1 N1 31.8(4)
C11 N3 C1 C2 -144.4(3)
C11 N3 C6 N2 18.5(4)
C11 N3 C6 C7 -158.8(3)
C11 C12 C13 I1 -5.0(4)
C11 C12 C13 C14 177.1(3)
C11 C12 C17 C16 -178.3(3)
C12 C13 C14 C15 3.1(5)
C13 C12 C17 C16 0.1(4)
C13 C14 C15 C16 -3.6(5)
C14 C15 C16 C17 2.5(5)
C15 C16 C17 C12 -0.9(5)
C17 C12 C13 I1 176.6(2)
C17 C12 C13 C14 -1.3(4)
